data_1556838
loop_
_publ_author_name
'Scheidl, K. S.'
'Effenberger, H. S.'
'Yagi, T.'
'Momma, K.'
'Miletich, Ronald'

_publ_section_title
;
 The hydrocarbon-bearing clathrasil chibaite and its host-guest structure
 at low temperature.
;
_journal_issue 'Pt 5'
_journal_name_full IUCrJ
_journal_page_first 595
_journal_page_last 607
_journal_paper_doi 10.1107/S2052252518009107
_journal_volume 5
_journal_year 2018
_chemical_formula_moiety '0.02(C16 O272 Si136), 0.02(C20.75)'
_chemical_formula_sum 'C0.58 Na0.02 O4.53 Si2.27'
_chemical_formula_weight 143.59
_space_group_crystal_system monoclinic
_space_group_IT_number 15
_space_group_name_Hall '-A 2yab'
_space_group_name_H-M_alt 'A 1 2/n 1'
_audit_creation_date 2018-03-22
_audit_creation_method
;
Olex2 1.2
(compiled 2017.03.28 svn.r3405 for OlexSys, GUI svn.r5337)
;
_cell_angle_alpha 90
_cell_angle_beta 109.47
_cell_angle_gamma 90.00(3)
_cell_formula_units_Z 60
_cell_length_a 23.834(5)
_cell_length_b 13.760(5)
_cell_length_c 23.833(3)
_cell_measurement_reflns_used 61878
_cell_measurement_temperature 200(2)
_cell_measurement_theta_max 67
_cell_measurement_theta_min 3
_cell_volume 7369(3)
_computing_molecular_graphics 'Olex2 (Dolomanov et al., 2009)'
_computing_publication_material 'Olex2 (Dolomanov et al., 2009)'
_computing_structure_refinement 'ShelXL (Sheldrick, 2015)'
_diffrn_ambient_temperature 200(2)
_diffrn_measured_fraction_theta_full 0.998
_diffrn_measured_fraction_theta_max 0.915
_diffrn_measurement_device_type StoeStadiVari
_diffrn_radiation_type MoK\a
_diffrn_radiation_wavelength 0.71073
_diffrn_reflns_av_R_equivalents 0.0847
_diffrn_reflns_av_unetI/netI 0.1012
_diffrn_reflns_Laue_measured_fraction_full 0.998
_diffrn_reflns_Laue_measured_fraction_max 0.915
_diffrn_reflns_limit_h_max 36
_diffrn_reflns_limit_h_min -28
_diffrn_reflns_limit_k_max 20
_diffrn_reflns_limit_k_min -21
_diffrn_reflns_limit_l_max 20
_diffrn_reflns_limit_l_min -36
_diffrn_reflns_number 92816
_diffrn_reflns_point_group_measured_fraction_full 0.998
_diffrn_reflns_point_group_measured_fraction_max 0.915
_diffrn_reflns_theta_full 25.242
_diffrn_reflns_theta_max 33.318
_diffrn_reflns_theta_min 2.093
_exptl_absorpt_coefficient_mu 0.699
_exptl_crystal_density_diffrn 1.941
_exptl_crystal_description platelet
_exptl_crystal_F_000 4301
_refine_diff_density_max 1.397
_refine_diff_density_min -1.687
_refine_diff_density_rms 0.242
_refine_ls_extinction_method none
_refine_ls_goodness_of_fit_ref 0.915
_refine_ls_hydrogen_treatment undef
_refine_ls_matrix_type full
_refine_ls_number_parameters 214
_refine_ls_number_reflns 19260
_refine_ls_number_restraints 0
_refine_ls_restrained_S_all 0.915
_refine_ls_R_factor_all 0.1783
_refine_ls_R_factor_gt 0.0879
_refine_ls_shift/su_max 0.100
_refine_ls_shift/su_mean 0.008
_refine_ls_structure_factor_coef Fsqd
_refine_ls_weighting_details
;
 w=1/[\s^2^(Fo^2^)+(0.1495P)^2^]
 where P=(Fo^2^+2Fc^2^)/3
;
_refine_ls_weighting_scheme calc
_refine_ls_wR_factor_gt 0.2436
_refine_ls_wR_factor_ref 0.2784
_reflns_Friedel_coverage 0.000
_reflns_number_gt 7236
_reflns_number_total 19260
_reflns_threshold_expression 'I > 2\s(I)'
_cod_data_source_file lt5009.cif
_cod_data_source_block 200k_mcl
_cod_original_sg_symbol_Hall '-A 2yac'
_cod_database_code 1556838
_shelxl_version_number 2012-9
_shelx_space_group_comment
;
The symmetry employed for this shelxl refinement is uniquely defined
by the following loop, which should always be used as a source of
symmetry information in preference to the above space-group names.
They are only intended as comments.
;
_olex2_refinement_description
;
1. Twinned data refinement
 Scales: 0.48893
 0.51107
2. Others
 Uiso(O1A)=Uiso(O1B)=Uiso(O1C)=Uiso(O1D)=Uiso(O1E)=Uiso(O1F)=Uiso(O1G)=
 Uiso(O1H)=Uiso(O1I)=Uiso(O1J)=Uiso(O1K)=Uiso(O1L)=Uiso(O1M)=FVAR(1)
 Uiso(O2A)=Uiso(O2B)=Uiso(O2C)=Uiso(O2D)=Uiso(O2E)=Uiso(O2F)=Uiso(O2G)=
 Uiso(O2H)=Uiso(O2I)=Uiso(O2J)=Uiso(O2K)=Uiso(O2L)=FVAR(2)
 Uiso(O3A)=Uiso(O3B)=Uiso(O3C)=Uiso(O3D)=Uiso(O3E)=Uiso(O3F)=FVAR(3)
 Uiso(O4A)=Uiso(O4B)=Uiso(O4C)=Uiso(O4D)=FVAR(4)
 Uiso(Si1A)=Uiso(Si1B)=Uiso(Si1C)=Uiso(Si1D)=Uiso(Si1E)=Uiso(Si1F)=Uiso(Si1G)=
 Uiso(Si1H)=Uiso(Si1I)=Uiso(Si1J)=Uiso(Si1K)=Uiso(Si1L)=FVAR(5)
 Uiso(Si2A)=Uiso(Si2B)=Uiso(Si2C)=Uiso(Si2D)=FVAR(6)
 Fixed Uiso: C2A(0.05) C2B(0.05) C2C(0.05) C2D(0.05) C2E(0.05) C2F(0.05)
 C2G(0.05) C2H(0.05) C2I(0.05) C2J(0.05) C2K(0.05) C2L(0.05)
;
_olex2_submission_special_instructions 'No special instructions were received'

loop_
_space_group_symop_operation_xyz
'x, y, z'
'-x+1/2, y, -z+1/2'
'x, y+1/2, z+1/2'
'-x+1/2, y+1/2, -z+1'
'-x, -y, -z'
'x-1/2, -y, z-1/2'
'-x, -y+1/2, -z+1/2'
'x-1/2, -y+1/2, z'

loop_
_atom_site_label
_atom_site_type_symbol
_atom_site_fract_x
_atom_site_fract_y
_atom_site_fract_z
_atom_site_U_iso_or_equiv
_atom_site_adp_type
_atom_site_occupancy
_atom_site_site_symmetry_order
_atom_site_calc_flag
_atom_site_refinement_flags_posn
_atom_site_refinement_flags_adp
_atom_site_refinement_flags_occupancy
Si1A Si 0.01107(7) 0.99967(14) 0.14327(7) 0.01350(12) Uiso 1 1 d . . .
Si1B Si 0.18520(8) 0.19988(13) 0.25483(8) 0.01350(12) Uiso 1 1 d . . .
Si1C Si 0.18559(8) 0.78844(13) 0.25663(8) 0.01350(12) Uiso 1 1 d . . .
Si1D Si 0.99798(8) 0.31177(13) 0.43485(8) 0.01350(12) Uiso 1 1 d . . .
Si1E Si 0.99794(8) 0.69066(13) 0.43375(8) 0.01350(12) Uiso 1 1 d . . .
Si1F Si 0.18532(8) 0.88669(13) 0.57000(8) 0.01350(12) Uiso 1 1 d . . .
Si1G Si 0.18662(8) 0.11631(13) 0.56482(8) 0.01350(12) Uiso 1 1 d . . .
Si1H Si 0.18312(8) 0.31245(13) 0.37038(8) 0.01350(12) Uiso 1 1 d . . .
Si1I Si 0.18278(8) 0.68899(13) 0.37630(8) 0.01350(12) Uiso 1 1 d . . .
Si1J Si 0.12962(7) 0.99497(13) 0.25655(7) 0.01350(12) Uiso 1 1 d . . .
Si1K Si 0.11185(8) 0.81597(13) 0.43982(8) 0.01350(12) Uiso 1 1 d . . .
Si1L Si 0.11143(8) 0.19055(13) 0.43516(8) 0.01350(12) Uiso 1 1 d . . .
Si2A Si 0.89199(7) 0.99743(13) 0.17347(7) 0.01223(16) Uiso 1 1 d . . .
Si2B Si 0.10909(8) 0.67987(12) 0.14101(8) 0.01223(16) Uiso 1 1 d . . .
Si2C Si 0.89336(8) 0.18425(12) 0.35639(8) 0.01223(16) Uiso 1 1 d . . .
Si2D Si 0.07455(7) 0.00068(13) 0.35868(7) 0.01223(16) Uiso 1 1 d . . .
Si3 Si 0.93784(8) -0.00081(13) 0.31005(8) 0.0139(3) Uiso 1 1 d . . .
O1A O 0.2500 0.2121(7) 0.2500 0.0360(4) Uiso 1 2 d S T P
O1B O 0.2500 0.7790(7) 0.2500 0.0360(4) Uiso 1 2 d S T P
O1C O 0.0072(3) 0.9032(5) 0.1049(3) 0.0360(4) Uiso 1 1 d . . .
O1D O 0.2500(3) 0.8401(5) 0.5896(3) 0.0360(4) Uiso 1 1 d . . .
O1E O 1.0003(3) 0.3393(5) 0.5011(3) 0.0360(4) Uiso 1 1 d . . .
O1F O 0.3542(3) 0.6540(5) 0.4997(3) 0.0360(4) Uiso 1 1 d . . .
O1G O 0.1472(3) 0.8392(5) 0.5080(3) 0.0360(4) Uiso 1 1 d . . .
O1H O 0.1566(3) 0.2483(5) 0.4108(3) 0.0360(4) Uiso 1 1 d . . .
O1I O 0.1698(3) 0.9003(5) 0.2560(3) 0.0360(4) Uiso 1 1 d . . .
O1J O 0.1552(3) 0.7629(5) 0.4118(3) 0.0360(4) Uiso 1 1 d . . .
O1K O 0.0123(3) 0.0931(5) 0.1041(3) 0.0360(4) Uiso 1 1 d . . .
O1L O 0.2515(3) 0.1619(5) 0.5797(3) 0.0360(4) Uiso 1 1 d . . .
O1M O 0.1715(3) 0.0869(5) 0.2574(3) 0.0360(4) Uiso 1 1 d . . .
O2A O 0.1369(3) 0.7351(5) 0.2022(3) 0.0408(5) Uiso 1 1 d . . .
O2B O 0.8636(3) 0.2573(5) 0.3034(3) 0.0408(5) Uiso 1 1 d . . .
O2C O 0.8585(3) 0.9040(5) 0.1383(3) 0.0408(5) Uiso 1 1 d . . .
O2D O 0.0603(3) 0.7442(5) 0.0941(3) 0.0408(5) Uiso 1 1 d . . .
O2E O 0.9426(3) 0.2402(5) 0.4083(3) 0.0408(5) Uiso 1 1 d . . .
O2F O 0.0828(3) 0.1023(6) 0.3922(3) 0.0408(5) Uiso 1 1 d . . .
O2G O 0.8455(3) 0.1387(5) 0.3806(3) 0.0408(5) Uiso 1 1 d . . .
O2H O 0.1141(3) 0.9928(5) 0.3173(3) 0.0408(5) Uiso 1 1 d . . .
O2I O 0.0894(3) 0.9157(5) 0.4064(3) 0.0408(5) Uiso 1 1 d . . .
O2J O 0.1597(3) 0.6533(5) 0.1140(3) 0.0408(5) Uiso 1 1 d . . .
O2K O 0.8557(3) 0.0921(5) 0.1474(3) 0.0408(5) Uiso 1 1 d . . .
O2L O 0.9558(3) 0.0054(5) 0.1660(3) 0.0408(5) Uiso 1 1 d . . .
O3A O 0.0706(3) 0.9977(5) 0.2000(3) 0.0359(5) Uiso 1 1 d . . .
O3B O 0.1905(3) 0.0008(5) 0.5641(3) 0.0359(5) Uiso 1 1 d . . .
O3C O 0.9414(3) 0.2380(5) 0.0635(3) 0.0359(5) Uiso 1 1 d . . .
O3D O 0.0558(3) 0.7483(5) 0.4362(3) 0.0359(5) Uiso 1 1 d . . .
O3E O 0.1861(3) 0.7387(5) 0.3174(3) 0.0359(5) Uiso 1 1 d . . .
O3F O 0.1824(3) 0.2540(5) 0.3127(3) 0.0359(5) Uiso 1 1 d . . .
O4A O 0.0065(4) 0.9927(6) 0.3165(4) 0.0452(8) Uiso 1 1 d . . .
O4B O 0.9277(4) 0.1027(6) 0.3329(3) 0.0452(8) Uiso 1 1 d . . .
O4C O 0.8989(4) 0.9845(6) 0.2414(4) 0.0452(8) Uiso 1 1 d . . .
O4D O 0.9231(4) 0.9179(6) 0.3499(3) 0.0452(8) Uiso 1 1 d . . .
C1A C 0.0000 0.2500 0.2500 0.058(4) Uiso 1 2 d S T P
C1B C 0.0000 0.2500 0.7500 0.065(5) Uiso 1 2 d S T P
C1C C 0.7500 0.0013(15) 0.2500 0.061(5) Uiso 1 2 d S T P
C1D C 0.0000 0.0000 0.5000 0.051(4) Uiso 1 2 d S T P
C2A C 0.808(2) 0.409(4) 0.404(2) 0.050 Uiso 0.27(3) 1 d . . .
C2B C 0.280(2) 0.928(4) 0.424(2) 0.050 Uiso 0.24(3) 1 d . . .
C2C C 0.854(6) 0.148(9) -0.046(6) 0.050 Uiso 0.10(3) 1 d . . .
C2D C 0.272(3) 0.071(4) 0.429(3) 0.050 Uiso 0.22(3) 1 d . . .
C2E C 0.185(3) 0.050(5) 0.110(3) 0.050 Uiso 0.22(4) 1 d . . .
C2F C 0.1866(18) 0.930(3) 0.1057(18) 0.050 Uiso 0.32(3) 1 d . . .
C2G C 0.202(3) 0.573(5) 0.536(3) 0.050 Uiso 0.20(3) 1 d . . .
C2H C 0.234(2) 0.002(3) 0.437(2) 0.050 Uiso 0.29(4) 1 d . . .
C2I C 0.345(7) 0.040(11) 0.504(6) 0.050 Uiso 0.09(3) 1 d . . .
C2J C 0.290(2) 0.922(4) 0.466(2) 0.050 Uiso 0.25(3) 1 d . . .
C2K C 0.868(2) 0.496(4) 0.453(3) 0.050 Uiso 0.24(4) 1 d . . .
C2L C 0.879(3) 0.504(5) 0.489(4) 0.050 Uiso 0.17(4) 1 d . . .

loop_
_atom_type_symbol
_atom_type_description
_atom_type_scat_dispersion_real
_atom_type_scat_dispersion_imag
_atom_type_scat_source
O O 0.0106 0.0060 'International Tables Vol C Tables 4.2.6.8 and 6.1.1.4'
Si Si 0.0817 0.0704 'International Tables Vol C Tables 4.2.6.8 and 6.1.1.4'
C C 0.0033 0.0016 'International Tables Vol C Tables 4.2.6.8 and 6.1.1.4'
Na Na 0.0362 0.0249 'International Tables Vol C Tables 4.2.6.8 and 6.1.1.4'

loop_
_geom_angle_atom_site_label_1
_geom_angle_atom_site_label_2
_geom_angle_atom_site_label_3
_geom_angle
_geom_angle_site_symmetry_1
_geom_angle_site_symmetry_3
O1C Si1A O1K 110.1(4) . 1_565
O1C Si1A C1A 172.6(2) . 1_565
O1C Si1A C1B 71.0(2) . 3_554
O1K Si1A C1A 73.7(2) 1_565 1_565
O1K Si1A C1B 177.4(3) 1_565 3_554
O2L Si1A O1C 110.0(4) 1_465 .
O2L Si1A O1K 109.8(4) 1_465 1_565
O2L Si1A C1A 62.6(3) 1_465 1_565
O2L Si1A C1B 67.6(3) 1_465 3_554
O3A Si1A O1C 109.6(4) . .
O3A Si1A O1K 108.9(4) . 1_565
O3A Si1A O2L 108.4(4) . 1_465
O3A Si1A C1A 74.3(2) . 1_565
O3A Si1A C1B 72.6(2) . 3_554
C1B Si1A C1A 104.92(4) 3_554 1_565
O1A Si1B O1M 108.7(4) . .
O1A Si1B O2B 109.9(3) . 7_655
O1A Si1B C1A 164.1(3) . .
O1A Si1B C1C 62.9(4) . 7_655
O1M Si1B C1A 86.4(2) . .
O1M Si1B C1C 171.5(3) . 7_655
O2B Si1B O1M 107.1(4) 7_655 .
O2B Si1B C1A 59.3(2) 7_655 .
O2B Si1B C1C 78.0(3) 7_655 7_655
O3F Si1B O1A 109.6(3) . .
O3F Si1B O1M 110.9(3) . .
O3F Si1B O2B 110.6(4) . 7_655
O3F Si1B C1A 67.6(3) . .
O3F Si1B C1C 72.6(2) . 7_655
C1C Si1B C1A 102.05(10) 7_655 .
O1B Si1C O2A 110.1(3) . .
O1B Si1C C1B 166.3(3) . 3_554
O1B Si1C C1C 63.5(4) . 7_655
O1I Si1C O1B 108.1(4) . .
O1I Si1C O2A 109.3(4) . .
O1I Si1C O3E 110.8(3) . .
O1I Si1C C1B 83.3(3) . 3_554
O1I Si1C C1C 171.5(3) . 7_655
O2A Si1C C1B 57.8(2) . 3_554
O2A Si1C C1C 73.5(3) . 7_655
O3E Si1C O1B 109.7(3) . .
O3E Si1C O2A 108.8(4) . .
O3E Si1C C1B 71.7(3) . 3_554
O3E Si1C C1C 75.0(3) . 7_655
C1C Si1C C1B 104.73(11) 7_655 3_554
O1E Si1D O3C 110.1(4) . 7_755
O1E Si1D C1A 176.3(3) . 1_655
O1E Si1D C1D 83.9(3) . 1_655
O1K Si1D O1E 109.3(4) 7_655 .
O1K Si1D O2E 109.4(4) 7_655 .
O1K Si1D O3C 109.5(3) 7_655 7_755
O1K Si1D C1A 68.3(2) 7_655 1_655
O1K Si1D C1D 164.7(3) 7_655 1_655
O2E Si1D O1E 106.7(4) . .
O2E Si1D O3C 111.7(4) . 7_755
O2E Si1D C1A 76.9(2) . 1_655
O2E Si1D C1D 57.9(3) . 1_655
O3C Si1D C1A 68.7(2) 7_755 1_655
O3C Si1D C1D 71.3(2) 7_755 1_655
C1A Si1D C1D 98.82(4) 1_655 1_655
O1C Si1E O1E 109.3(4) 7_665 5_766
O1C Si1E C1B 66.4(2) 7_665 3_654
O1C Si1E C1D 165.4(3) 7_665 1_665
O1E Si1E C1B 175.1(3) 5_766 3_654
O1E Si1E C1D 84.8(3) 5_766 1_665
O2D Si1E O1C 109.3(4) 7_665 7_665
O2D Si1E O1E 106.6(4) 7_665 5_766
O2D Si1E C1B 77.5(3) 7_665 3_654
O2D Si1E C1D 61.7(3) 7_665 1_665
O3D Si1E O1C 109.5(3) 1_655 7_665
O3D Si1E O1E 110.8(4) 1_655 5_766
O3D Si1E O2D 111.2(4) 1_655 7_665
O3D Si1E C1B 69.5(2) 1_655 3_654
O3D Si1E C1D 66.8(2) 1_655 1_665
C1B Si1E C1D 99.63(4) 3_654 1_665
O1D Si1F O2G 109.3(4) . 5_666
O1D Si1F C1C 82.1(3) . 5_666
O1D Si1F C1D 174.6(3) . 1_565
O1G Si1F O1D 107.7(4) . .
O1G Si1F O2G 109.2(4) . 5_666
O1G Si1F O3B 111.1(4) . 1_565
O1G Si1F C1C 165.7(3) . 5_666
O1G Si1F C1D 66.9(3) . 1_565
O2G Si1F C1C 56.9(3) 5_666 5_666
O2G Si1F C1D 73.4(3) 5_666 1_565
O3B Si1F O1D 109.2(4) 1_565 .
O3B Si1F O2G 110.2(4) 1_565 5_666
O3B Si1F C1C 73.9(4) 1_565 5_666
O3B Si1F C1D 73.5(3) 1_565 1_565
C1C Si1F C1D 103.17(12) 5_666 1_565
O1F Si1G C1C 163.8(2) 4_545 5_656
O1F Si1G C1D 64.6(2) 4_545 .
O1L Si1G O1F 108.6(4) . 4_545
O1L Si1G C1C 86.5(3) . 5_656
O1L Si1G C1D 173.0(3) . .
O2J Si1G O1F 109.7(4) 3_545 4_545
O2J Si1G O1L 107.9(4) 3_545 .
O2J Si1G O3B 111.5(4) 3_545 .
O2J Si1G C1C 58.4(3) 3_545 5_656
O2J Si1G C1D 76.8(3) 3_545 .
O3B Si1G O1F 109.3(4) . 4_545
O3B Si1G O1L 109.9(4) . .
O3B Si1G C1C 69.4(4) . 5_656
O3B Si1G C1D 72.2(3) . .
C1C Si1G C1D 100.42(12) 5_656 .
O1D Si1H C1A 176.0(3) 4_545 .
O1D Si1H C1C 75.7(2) 4_545 7_655
O1H Si1H O1D 106.8(4) . 4_545
O1H Si1H C1A 77.3(3) . .
O1H Si1H C1C 177.3(3) . 7_655
O2K Si1H O1D 109.8(4) 7_655 4_545
O2K Si1H O1H 108.0(4) 7_655 .
O2K Si1H O3F 110.6(4) 7_655 .
O2K Si1H C1A 68.1(3) 7_655 .
O2K Si1H C1C 70.0(3) 7_655 7_655
O3F Si1H O1D 110.9(3) . 4_545
O3F Si1H O1H 110.7(4) . .
O3F Si1H C1A 67.5(3) . .
O3F Si1H C1C 69.0(3) . 7_655
C1A Si1H C1C 100.29(5) . 7_655
O1J Si1I O1L 106.5(4) . 4
O1J Si1I C1B 75.9(3) . 3_554
O1J Si1I C1C 172.2(3) . 7_655
O1L Si1I C1B 177.2(3) 4 3_554
O1L Si1I C1C 79.7(2) 4 7_655
O2C Si1I O1J 107.2(4) 7_665 .
O2C Si1I O1L 110.8(4) 7_665 4
O2C Si1I O3E 111.4(4) 7_665 .
O2C Si1I C1B 66.9(3) 7_665 3_554
O2C Si1I C1C 74.1(3) 7_665 7_655
O3E Si1I O1J 110.2(4) . .
O3E Si1I O1L 110.5(3) . 4
O3E Si1I C1B 69.4(3) . 3_554
O3E Si1I C1C 62.7(3) . 7_655
C1B Si1I C1C 97.95(5) 3_554 7_655
O1I Si1J C1A 175.0(3) . 1_565
O1I Si1J C1B 78.5(2) . 3_554
O1M Si1J O1I 105.4(4) 1_565 .
O1M Si1J O2H 109.4(4) 1_565 .
O1M Si1J O3A 111.2(4) 1_565 .
O1M Si1J C1A 79.0(2) 1_565 1_565
O1M Si1J C1B 175.9(3) 1_565 3_554
O2H Si1J O1I 107.9(4) . .
O2H Si1J C1A 72.2(3) . 1_565
O2H Si1J C1B 70.1(3) . 3_554
O3A Si1J O1I 111.7(4) . .
O3A Si1J O2H 111.0(4) . .
O3A Si1J C1A 64.1(2) . 1_565
O3A Si1J C1B 65.7(2) . 3_554
C1B Si1J C1A 97.04(4) 3_554 1_565
O1G Si1K C1B 176.0(2) . 3_554
O1G Si1K C1D 73.4(2) . 1_565
O1J Si1K O1G 108.9(4) . .
O1J Si1K C1B 74.6(3) . 3_554
O1J Si1K C1D 170.6(3) . 1_565
O2I Si1K O1G 108.3(4) . .
O2I Si1K O1J 110.2(4) . .
O2I Si1K O3D 109.9(4) . .
O2I Si1K C1B 71.5(3) . 3_554
O2I Si1K C1D 60.7(2) . 1_565
O3D Si1K O1G 108.5(3) . .
O3D Si1K O1J 111.0(4) . .
O3D Si1K C1B 68.1(2) . 3_554
O3D Si1K C1D 76.1(2) . 1_565
C1D Si1K C1B 103.32(4) 1_565 3_554
O1F Si1L O1H 109.0(4) 4_545 .
O1F Si1L O2F 111.2(4) 4_545 .
O1F Si1L O3C 109.2(3) 4_545 7_655
O1F Si1L C1A 171.1(3) 4_545 .
O1F Si1L C1D 68.8(3) 4_545 .
O1H Si1L O2F 110.1(4) . .
O1H Si1L O3C 109.3(4) . 7_655
O1H Si1L C1A 78.3(3) . .
O1H Si1L C1D 172.9(3) . .
O2F Si1L C1A 60.6(3) . .
O2F Si1L C1D 65.7(2) . .
O3C Si1L O2F 108.1(4) 7_655 .
O3C Si1L C1A 72.0(2) 7_655 .
O3C Si1L C1D 77.7(2) 7_655 .
C1D Si1L C1A 103.39(4) . .
O2C Si2A O2K 110.3(4) . 1_565
O2C Si2A O2L 109.0(4) . 1_565
O2C Si2A C1A 170.7(3) . 1_665
O2C Si2A C1B 73.0(3) . 3_654
O2C Si2A C1C 84.7(3) . 1_565
O2K Si2A C1A 71.0(3) 1_565 1_665
O2K Si2A C1B 176.6(3) 1_565 3_654
O2K Si2A C1C 75.7(3) 1_565 1_565
O2L Si2A O2K 108.6(4) 1_565 1_565
O2L Si2A C1A 62.5(3) 1_565 1_665
O2L Si2A C1B 69.1(3) 1_565 3_654
O2L Si2A C1C 162.2(3) 1_565 1_565
O4C Si2A O2C 108.1(4) . .
O4C Si2A O2K 110.7(4) . 1_565
O4C Si2A O2L 110.2(4) . 1_565
O4C Si2A C1A 79.4(3) . 1_665
O4C Si2A C1B 68.4(3) . 3_654
O4C Si2A C1C 53.3(3) . 1_565
C1A Si2A C1C 104.4(2) 1_665 1_565
C1B Si2A C1A 105.57(4) 3_654 1_665
C1B Si2A C1C 105.8(2) 3_654 1_565
O2A Si2B O2D 111.4(4) . .
O2A Si2B C1B 59.5(3) . 3_554
O2A Si2B C1C 73.7(3) . 7_655
O2A Si2B C1D 163.6(3) . 3_554
O2D Si2B C1B 81.6(2) . 3_554
O2D Si2B C1C 172.7(3) . 7_655
O2D Si2B C1D 70.1(3) . 3_554
O2J Si2B O2A 110.1(4) . .
O2J Si2B O2D 108.7(4) . .
O2J Si2B C1B 168.2(3) . 3_554
O2J Si2B C1C 64.2(3) . 7_655
O2J Si2B C1D 83.9(3) . 3_554
O4D Si2B O2A 110.7(4) 7_665 .
O4D Si2B O2D 107.0(4) 7_665 .
O4D Si2B O2J 109.0(4) 7_665 .
O4D Si2B C1B 72.4(3) 7_665 3_554
O4D Si2B C1C 75.1(4) 7_665 7_655
O4D Si2B C1D 55.0(3) 7_665 3_554
C1C Si2B C1B 105.67(4) 7_655 3_554
C1D Si2B C1B 105.61(4) 3_554 3_554
C1D Si2B C1C 106.7(2) 3_554 7_655
O2B Si2C O2E 109.3(4) . .
O2B Si2C O2G 111.0(4) . .
O2B Si2C O4B 108.1(4) . .
O2B Si2C C1A 65.6(3) . 1_655
O2B Si2C C1C 81.1(3) . .
O2B Si2C C1D 171.4(3) . 1_655
O2E Si2C O2G 110.2(4) . .
O2E Si2C O4B 106.3(4) . .
O2E Si2C C1A 85.9(2) . 1_655
O2E Si2C C1C 166.4(3) . .
O2E Si2C C1D 65.3(3) . 1_655
O2G Si2C C1A 163.3(3) . 1_655
O2G Si2C C1C 56.9(3) . .
O2G Si2C C1D 77.5(3) . 1_655
O4B Si2C O2G 111.6(4) . .
O4B Si2C C1A 57.4(3) . 1_655
O4B Si2C C1C 77.4(3) . .
O4B Si2C C1D 68.4(3) . 1_655
C1A Si2C C1C 106.72(4) 1_655 .
C1A Si2C C1D 106.62(4) 1_655 1_655
C1C Si2C C1D 105.3(2) . 1_655
O2F Si2D O2H 112.0(4) . 1_545
O2F Si2D O2I 109.1(4) . 1_545
O2F Si2D O4A 107.8(4) . 1_545
O2F Si2D C1A 63.8(3) . .
O2F Si2D C1B 163.7(3) . 3_544
O2F Si2D C1D 67.9(2) . .
O2H Si2D O4A 107.0(4) 1_545 1_545
O2H Si2D C1A 83.8(3) 1_545 .
O2H Si2D C1B 77.4(3) 1_545 3_544
O2H Si2D C1D 167.9(3) 1_545 .
O2I Si2D O2H 111.1(4) 1_545 1_545
O2I Si2D O4A 109.7(4) 1_545 1_545
O2I Si2D C1A 165.1(3) 1_545 .
O2I Si2D C1B 77.9(3) 1_545 3_544
O2I Si2D C1D 59.3(3) 1_545 .
O4A Si2D C1A 63.2(3) 1_545 .
O4A Si2D C1B 56.0(3) 1_545 3_544
O4A Si2D C1D 84.0(3) 1_545 .
C1B Si2D C1A 105.68(4) 3_544 .
C1D Si2D C1A 106.10(4) . .
C1D Si2D C1B 105.83(4) . 3_544
O4A Si3 O4B 106.8(4) 1_645 .
O4A Si3 O4D 109.2(4) 1_645 1_545
O4A Si3 C1A 67.1(3) 1_645 1_655
O4A Si3 C1B 61.1(3) 1_645 3_644
O4A Si3 C1C 166.3(3) 1_645 .
O4A Si3 C1D 85.2(3) 1_645 1_655
O4B Si3 C1A 58.9(3) . 1_655
O4B Si3 C1B 167.5(3) . 3_644
O4B Si3 C1C 81.0(4) . .
O4B Si3 C1D 70.7(3) . 1_655
O4C Si3 O4A 108.5(4) 1_545 1_645
O4C Si3 O4B 111.4(4) 1_545 .
O4C Si3 O4D 110.8(4) 1_545 1_545
O4C Si3 C1A 84.6(3) 1_545 1_655
O4C Si3 C1B 72.4(3) 1_545 3_644
O4C Si3 C1C 57.8(3) 1_545 .
O4C Si3 C1D 164.1(3) 1_545 1_655
O4D Si3 O4B 110.0(4) 1_545 .
O4D Si3 C1A 164.2(3) 1_545 1_655
O4D Si3 C1B 78.5(3) 1_545 3_644
O4D Si3 C1C 77.6(4) 1_545 .
O4D Si3 C1D 55.4(3) 1_545 1_655
C1A Si3 C1C 109.5(2) 1_655 .
C1A Si3 C1D 108.83(4) 1_655 1_655
C1B Si3 C1A 110.68(4) 3_644 1_655
C1B Si3 C1C 110.3(2) 3_644 .
C1B Si3 C1D 109.18(4) 3_644 1_655
C1C Si3 C1D 108.27(3) . 1_655
Si1B O1A Si1B 167.9(7) 2 .
Si1B O1A C1C 96.0(4) . 7_655
Si1B O1A C1C 96.0(4) 2 7_655
Si1C O1B Si1C 170.7(7) 2 .
Si1C O1B C1C 94.7(4) . 7_655
Si1C O1B C1C 94.7(4) 2 7_655
Si1A O1C Si1E 178.7(6) . 7_665
Si1A O1C C1B 87.4(2) . 3_554
Si1E O1C C1B 93.1(3) 7_665 3_554
Si1F O1D Si1H 160.5(5) . 4
Si1F O1D C1C 76.9(3) . 5_666
Si1H O1D C1C 83.6(3) 4 5_666
Si1E O1E Si1D 151.3(5) 5_766 .
Si1G O1F C1D 94.5(3) 4 4
Si1L O1F Si1G 174.3(5) 4 4
Si1L O1F C1D 90.1(3) 4 4
Si1F O1G Si1K 166.3(5) . .
Si1F O1G C1D 92.1(3) . 1_565
Si1K O1G C1D 84.7(3) . 1_565
Si1H O1H C1A 82.0(3) . .
Si1L O1H Si1H 162.3(5) . .
Si1L O1H C1A 80.7(3) . .
Si1C O1I Si1J 157.1(5) . .
Si1C O1I C1B 76.2(2) . 3_554
Si1J O1I C1B 80.9(2) . 3_554
Si1I O1J C1B 83.3(3) . 3_554
Si1K O1J Si1I 163.5(5) . .
Si1K O1J C1B 84.9(3) . 3_554
Si1A O1K C1A 84.8(2) 1_545 .
Si1D O1K Si1A 170.0(5) 7_655 1_545
Si1D O1K C1A 91.2(3) 7_655 .
Si1G O1L Si1I 153.6(5) . 4_545
Si1G O1L C1C 73.5(2) . 5_656
Si1I O1L C1C 80.4(3) 4_545 5_656
Si1B O1M C1A 73.4(2) . .
Si1J O1M Si1B 154.3(5) 1_545 .
Si1J O1M C1A 81.0(2) 1_545 .
Si1C O2A C1B 101.3(3) . 3_554
Si1C O2A C1C 84.6(3) . 7_655
Si2B O2A Si1C 159.2(5) . .
Si2B O2A C1B 99.5(3) . 3_554
Si2B O2A C1C 84.8(3) . 7_655
C1B O2A C1C 120.4(2) 3_554 7_655
Si1B O2B C1A 99.9(3) 7_655 1_655
Si1B O2B C1C 81.0(3) 7_655 .
Si2C O2B Si1B 158.4(5) . 7_655
Si2C O2B C1A 92.5(3) . 1_655
Si2C O2B C1C 77.9(3) . .
C1A O2B C1C 113.02(19) 1_655 .
Si1I O2C Si2A 158.9(5) 7_665 .
Si1I O2C C1B 92.4(3) 7_665 3_654
Si1I O2C C1C 86.1(3) 7_665 1_565
Si2A O2C C1B 85.2(3) . 3_654
Si2A O2C C1C 74.6(3) . 1_565
C1B O2C C1C 106.22(19) 3_654 1_565
Si1E O2D Si2B 159.3(5) 7_665 .
Si1E O2D C1B 81.8(2) 7_665 3_554
Si1E O2D C1D 97.9(3) 7_665 3_554
Si2B O2D C1B 77.5(2) . 3_554
Si2B O2D C1D 88.2(3) . 3_554
C1D O2D C1B 109.14(16) 3_554 3_554
Si1D O2E Si2C 154.6(5) . .
Si1D O2E C1A 82.5(2) . 1_655
Si1D O2E C1D 102.0(3) . 1_655
Si2C O2E C1A 73.1(2) . 1_655
Si2C O2E C1D 93.2(3) . 1_655
C1D O2E C1A 110.43(16) 1_655 1_655
Si1L O2F C1A 98.5(3) . .
Si1L O2F C1D 93.0(3) . .
Si2D O2F Si1L 162.0(6) . .
Si2D O2F C1A 94.6(3) . .
Si2D O2F C1D 90.5(3) . .
C1D O2F C1A 122.12(19) . .
Si1F O2G C1C 101.5(3) 5_666 .
Si1F O2G C1D 85.3(3) 5_666 1_655
Si2C O2G Si1F 156.1(5) . 5_666
Si2C O2G C1C 102.3(3) . .
Si2C O2G C1D 81.5(3) . 1_655
C1C O2G C1D 118.9(3) . 1_655
Si1J O2H C1A 87.5(3) . 1_565
Si1J O2H C1B 89.2(3) . 3_554
Si2D O2H Si1J 157.6(6) 1_565 .
Si2D O2H C1A 75.5(3) 1_565 1_565
Si2D O2H C1B 81.4(3) 1_565 3_554
C1B O2H C1A 104.61(17) 3_554 1_565
Si1K O2I Si2D 162.6(5) . 1_565
Si1K O2I C1B 87.9(3) . 3_554
Si1K O2I C1D 97.6(3) . 1_565
Si2D O2I C1B 80.8(3) 1_565 3_554
Si2D O2I C1D 99.4(3) 1_565 1_565
C1D O2I C1B 117.78(19) 1_565 3_554
Si1G O2J C1C 101.1(3) 3_554 7_655
Si1G O2J C1D 82.5(3) 3_554 3_554
Si2B O2J Si1G 156.5(6) . 3_554
Si2B O2J C1C 94.2(3) . 7_655
Si2B O2J C1D 75.1(3) . 3_554
C1C O2J C1D 112.2(3) 7_655 3_554
Si1H O2K Si2A 171.8(5) 7_655 1_545
Si1H O2K C1A 91.1(3) 7_655 1_655
Si1H O2K C1C 89.5(3) 7_655 .
Si2A O2K C1A 87.8(3) 1_545 1_655
Si2A O2K C1C 83.2(3) 1_545 .
C1A O2K C1C 110.6(2) 1_655 .
Si1A O2L Si2A 165.6(6) 1_645 1_545
Si1A O2L C1A 96.1(3) 1_645 1_655
Si1A O2L C1B 91.0(3) 1_645 3_644
Si2A O2L C1A 96.1(3) 1_545 1_655
Si2A O2L C1B 89.1(3) 1_545 3_644
C1A O2L C1B 121.5(2) 1_655 3_644
Si1A O3A Si1J 179.6(6) . .
Si1A O3A C1A 84.2(3) . 1_565
Si1A O3A C1B 85.8(3) . 3_554
Si1J O3A C1A 95.9(3) . 1_565
Si1J O3A C1B 93.8(3) . 3_554
C1B O3A C1A 111.01(15) 3_554 1_565
Si1F O3B C1C 84.7(4) 1_545 5_656
Si1F O3B C1D 85.7(3) 1_545 .
Si1G O3B Si1F 168.9(5) . 1_545
Si1G O3B C1C 89.7(4) . 5_656
Si1G O3B C1D 87.0(3) . .
C1C O3B C1D 108.85(14) 5_656 .
Si1D O3C C1A 90.7(3) 7_755 1_655
Si1D O3C C1D 88.3(3) 7_755 3_654
Si1L O3C Si1D 167.5(5) 7_655 7_755
Si1L O3C C1A 86.6(2) 7_655 1_655
Si1L O3C C1D 81.0(3) 7_655 3_654
C1A O3C C1D 107.81(15) 1_655 3_654
Si1E O3D Si1K 174.8(5) 1_455 .
Si1E O3D C1B 89.9(3) 1_455 3_554
Si1E O3D C1D 92.9(3) 1_455 1_565
Si1K O3D C1B 91.0(3) . 3_554
Si1K O3D C1D 81.9(2) . 1_565
C1D O3D C1B 110.74(16) 1_565 3_554
Si1C O3E C1B 87.1(3) . 3_554
Si1C O3E C1C 83.3(3) . 7_655
Si1I O3E Si1C 176.9(5) . .
Si1I O3E C1B 89.8(3) . 3_554
Si1I O3E C1C 97.6(3) . 7_655
C1B O3E C1C 110.93(17) 3_554 7_655
Si1B O3F C1A 91.4(3) . .
Si1B O3F C1C 86.3(3) . 7_655
Si1H O3F Si1B 176.3(5) . .
Si1H O3F C1A 91.5(3) . .
Si1H O3F C1C 90.4(3) . 7_655
C1A O3F C1C 111.46(18) . 7_655
Si2D O4A Si3 148.0(6) 1_565 1_465
Si2D O4A C1A 95.1(3) 1_565 1_565
Si2D O4A C1B 102.8(3) 1_565 3_554
Si2D O4A C1D 74.9(3) 1_565 1_565
Si3 O4A C1A 90.5(3) 1_465 1_565
Si3 O4A C1B 96.6(3) 1_465 3_554
Si3 O4A C1D 73.8(3) 1_465 1_565
C1A O4A C1B 131.7(2) 1_565 3_554
C1A O4A C1D 112.00(18) 1_565 1_565
C1B O4A C1D 115.83(19) 3_554 1_565
Si2C O4B Si3 156.1(6) . .
Si2C O4B C1A 101.0(3) . 1_655
Si2C O4B C1C 81.1(4) . .
Si2C O4B C1D 90.0(3) . 1_655
Si3 O4B C1A 99.3(3) . 1_655
Si3 O4B C1C 77.7(4) . .
Si3 O4B C1D 87.7(3) . 1_655
C1A O4B C1C 120.5(2) 1_655 .
C1D O4B C1A 127.4(2) 1_655 1_655
C1D O4B C1C 112.0(2) 1_655 .
Si2A O4C Si3 149.1(6) . 1_565
Si2A O4C C1A 79.7(3) . 1_665
Si2A O4C C1B 89.9(3) . 3_654
Si2A O4C C1C 106.3(4) . 1_565
Si3 O4C C1A 73.9(3) 1_565 1_665
Si3 O4C C1B 85.1(3) 1_565 3_654
Si3 O4C C1C 100.3(3) 1_565 1_565
C1B O4C C1A 111.20(18) 3_654 1_665
C1C O4C C1A 118.8(4) 1_565 1_665
C1C O4C C1B 129.3(4) 1_565 3_654
Si2B O4D Si3 152.7(6) 7_665 1_565
Si2B O4D C1B 86.1(3) 7_665 3_654
Si2B O4D C1C 83.2(4) 7_665 1_565
Si2B O4D C1D 103.8(3) 7_665 1_665
Si3 O4D C1B 79.6(3) 1_565 3_654
Si3 O4D C1C 80.7(4) 1_565 1_565
Si3 O4D C1D 103.5(4) 1_565 1_665
C1B O4D C1C 111.5(2) 3_654 1_565
C1D O4D C1B 124.5(2) 1_665 3_654
C1D O4D C1C 123.9(2) 1_665 1_565
O1K C1A O1K 180.0 . 7
O1K C1A O2K 119.36(13) . 7_655
O1K C1A O2K 60.64(13) . 1_455
O1K C1A O2K 119.36(13) 7 1_455
O1K C1A O2K 60.64(13) 7 7_655
O1K C1A O3F 87.16(13) . .
O1K C1A O3F 92.85(13) 7 .
O2B C1A O1K 54.13(15) 1_455 7
O2B C1A O1K 125.87(15) 1_455 .
O2B C1A O1K 54.13(15) 7_655 .
O2B C1A O1K 125.87(15) 7_655 7
O2B C1A O2B 180.0 7_655 1_455
O2B C1A O2F 92.01(15) 7_655 .
O2B C1A O2F 87.99(15) 1_455 .
O2B C1A O2F 92.01(15) 1_455 7
O2B C1A O2F 87.99(15) 7_655 7
O2B C1A O2K 65.25(15) 7_655 7_655
O2B C1A O2K 114.75(15) 7_655 1_455
O2B C1A O2K 114.75(15) 1_455 7_655
O2B C1A O2K 65.25(15) 1_455 1_455
O2B C1A O2L 85.46(16) 1_455 7_655
O2B C1A O2L 94.54(16) 7_655 7_655
O2B C1A O2L 94.54(16) 1_455 1_455
O2B C1A O2L 85.46(16) 7_655 1_455
O2B C1A O3F 38.23(15) 7_655 .
O2B C1A O3F 141.77(15) 1_455 .
O2B C1A O4B 139.99(17) 7_655 1_455
O2B C1A O4B 139.99(17) 1_455 7_655
O2B C1A O4B 40.01(17) 1_455 1_455
O2B C1A O4B 40.01(17) 7_655 7_655
O2F C1A O1K 107.42(14) 7 7
O2F C1A O1K 107.42(14) . .
O2F C1A O1K 72.58(14) . 7
O2F C1A O1K 72.58(14) 7 .
O2F C1A O2F 180.0 7 .
O2F C1A O2K 108.89(15) . 1_455
O2F C1A O2K 71.11(15) 7 1_455
O2F C1A O2K 108.89(15) 7 7_655
O2F C1A O2K 71.11(15) . 7_655
O2F C1A O3F 61.30(14) . .
O2F C1A O3F 118.70(14) 7 .
O2K C1A O2K 180.0 7_655 1_455
O2K C1A O3F 37.00(14) 7_655 .
O2K C1A O3F 143.00(14) 1_455 .
O2L C1A O1K 37.38(14) 7_655 7
O2L C1A O1K 142.62(14) 1_455 7
O2L C1A O1K 142.62(14) 7_655 .
O2L C1A O1K 37.38(14) 1_455 .
O2L C1A O2F 88.17(16) 1_455 .
O2L C1A O2F 88.17(16) 7_655 7
O2L C1A O2F 91.83(16) 7_655 .
O2L C1A O2F 91.83(16) 1_455 7
O2L C1A O2K 37.38(15) 1_455 1_455
O2L C1A O2K 142.62(15) 1_455 7_655
O2L C1A O2K 142.62(15) 7_655 1_455
O2L C1A O2K 37.38(15) 7_655 7_655
O2L C1A O2L 180.00(10) 7_655 1_455
O2L C1A O3F 74.20(15) 7_655 .
O2L C1A O3F 105.80(15) 1_455 .
O2L C1A O4B 107.41(16) 1_455 7_655
O2L C1A O4B 72.59(16) 7_655 7_655
O2L C1A O4B 72.59(16) 1_455 1_455
O2L C1A O4B 107.41(16) 7_655 1_455
O4A C1A O1K 82.16(15) 1_545 .
O4A C1A O1K 82.16(15) 7_565 7
O4A C1A O1K 97.84(15) 1_545 7
O4A C1A O1K 97.84(15) 7_565 .
O4A C1A O2B 79.16(16) 7_565 7_655
O4A C1A O2B 100.84(16) 7_565 1_455
O4A C1A O2B 79.16(16) 1_545 1_455
O4A C1A O2B 100.84(16) 1_545 7_655
O4A C1A O2F 38.92(17) 7_565 7
O4A C1A O2F 38.92(17) 1_545 .
O4A C1A O2F 141.08(17) 7_565 .
O4A C1A O2F 141.08(17) 1_545 7
O4A C1A O2K 109.21(16) 7_565 1_455
O4A C1A O2K 70.79(16) 1_545 1_455
O4A C1A O2K 109.21(16) 1_545 7_655
O4A C1A O2K 70.79(16) 7_565 7_655
O4A C1A O2L 51.91(17) 7_565 7_655
O4A C1A O2L 51.91(17) 1_545 1_455
O4A C1A O2L 128.09(17) 7_565 1_455
O4A C1A O2L 128.09(17) 1_545 7_655
O4A C1A O3F 88.29(16) 1_545 .
O4A C1A O3F 91.71(16) 7_565 .
O4A C1A O4A 180.0 7_565 1_545
O4A C1A O4B 140.53(17) 7_565 1_455
O4A C1A O4B 39.47(17) 1_545 1_455
O4A C1A O4B 140.53(17) 1_545 7_655
O4A C1A O4B 39.47(17) 7_565 7_655
O4B C1A O1K 70.11(15) 1_455 7
O4B C1A O1K 109.89(15) 1_455 .
O4B C1A O1K 109.89(15) 7_655 7
O4B C1A O1K 70.11(15) 7_655 .
O4B C1A O2F 55.19(17) 1_455 .
O4B C1A O2F 55.19(17) 7_655 7
O4B C1A O2F 124.81(17) 1_455 7
O4B C1A O2F 124.81(17) 7_655 .
O4B C1A O2K 64.86(16) 7_655 7_655
O4B C1A O2K 115.14(16) 7_655 1_455
O4B C1A O2K 64.86(16) 1_455 1_455
O4B C1A O2K 115.14(16) 1_455 7_655
O4B C1A O3F 116.49(16) 1_455 .
O4B C1A O3F 63.51(16) 7_655 .
O4B C1A O4B 180.0(2) 7_655 1_455
O1C C1B O1C 180.0 5_566 3_545
O1C C1B O4C 105.34(15) 3_545 5_666
O1C C1B O4C 74.66(15) 5_566 5_666
O2A C1B O1C 59.58(15) 3_545 3_545
O2A C1B O1C 120.42(15) 5_566 3_545
O2A C1B O1C 120.42(15) 3_545 5_566
O2A C1B O1C 59.58(15) 5_566 5_566
O2A C1B O2A 180.0 5_566 3_545
O2A C1B O2C 115.66(15) 3_545 3_445
O2A C1B O2C 64.34(15) 3_545 5_666
O2A C1B O2C 64.34(15) 5_566 3_445
O2A C1B O2C 115.66(15) 5_566 5_666
O2A C1B O2I 86.46(15) 3_545 5_566
O2A C1B O2I 93.54(15) 5_566 5_566
O2A C1B O2I 93.54(15) 3_545 3_545
O2A C1B O2I 86.46(15) 5_566 3_545
O2A C1B O2L 89.66(16) 5_566 3_455
O2A C1B O2L 90.34(16) 5_566 5_656
O2A C1B O2L 89.66(15) 3_545 5_656
O2A C1B O2L 90.34(16) 3_545 3_455
O2A C1B O4C 126.27(16) 5_566 5_666
O2A C1B O4C 53.73(16) 3_545 5_666
O2A C1B O4D 38.03(16) 3_545 5_666
O2A C1B O4D 38.03(16) 5_566 3_445
O2A C1B O4D 141.97(16) 5_566 5_666
O2A C1B O4D 141.97(16) 3_545 3_445
O2C C1B O1C 56.36(13) 5_666 5_566
O2C C1B O1C 123.64(13) 3_445 5_566
O2C C1B O1C 56.36(13) 3_445 3_545
O2C C1B O1C 123.64(13) 5_666 3_545
O2C C1B O2C 180.0 5_666 3_445
O2C C1B O4C 143.07(16) 3_445 5_666
O2C C1B O4C 36.93(16) 5_666 5_666
O2I C1B O1C 71.85(14) 5_566 3_545
O2I C1B O1C 71.85(14) 3_545 5_566
O2I C1B O1C 108.15(14) 5_566 5_566
O2I C1B O1C 108.15(14) 3_545 3_545
O2I C1B O2C 69.43(15) 5_566 3_445
O2I C1B O2C 110.57(15) 3_545 3_445
O2I C1B O2C 69.43(15) 3_545 5_666
O2I C1B O2C 110.57(15) 5_566 5_666
O2I C1B O2I 180.0 5_566 3_545
O2I C1B O4C 105.59(16) 3_545 5_666
O2I C1B O4C 74.41(16) 5_566 5_666
O2L C1B O1C 37.45(14) 3_455 3_545
O2L C1B O1C 37.45(14) 5_656 5_566
O2L C1B O1C 142.55(14) 5_656 3_545
O2L C1B O1C 142.55(14) 3_455 5_566
O2L C1B O2C 37.23(15) 5_656 5_666
O2L C1B O2C 142.77(15) 5_656 3_445
O2L C1B O2C 142.77(15) 3_455 5_666
O2L C1B O2C 37.23(15) 3_455 3_445
O2L C1B O2I 86.53(15) 5_656 5_566
O2L C1B O2I 93.47(15) 5_656 3_545
O2L C1B O2I 93.47(15) 3_455 5_566
O2L C1B O2I 86.53(15) 3_455 3_545
O2L C1B O2L 180.0 5_656 3_455
O2L C1B O4C 142.01(15) 3_455 5_666
O2L C1B O4C 37.99(15) 5_656 5_666
O2L C1B O4D 72.93(15) 5_656 5_666
O2L C1B O4D 72.93(15) 3_455 3_445
O2L C1B O4D 107.07(15) 3_455 5_666
O2L C1B O4D 107.07(15) 5_656 3_445
O4A C1B O1C 96.37(16) 5_566 3_545
O4A C1B O1C 83.63(16) 3_545 3_545
O4A C1B O1C 83.63(16) 5_566 5_566
O4A C1B O1C 96.37(16) 3_545 5_566
O4A C1B O2A 74.89(17) 3_545 5_566
O4A C1B O2A 105.11(17) 5_566 5_566
O4A C1B O2A 105.11(17) 3_545 3_545
O4A C1B O2A 74.89(17) 5_566 3_545
O4A C1B O2C 106.31(17) 5_566 3_445
O4A C1B O2C 73.69(17) 3_545 3_445
O4A C1B O2C 73.69(17) 5_566 5_666
O4A C1B O2C 106.31(17) 3_545 5_666
O4A C1B O2I 142.74(17) 5_566 3_545
O4A C1B O2I 37.26(17) 3_545 3_545
O4A C1B O2I 37.26(17) 5_566 5_566
O4A C1B O2I 142.74(17) 3_545 5_566
O4A C1B O2L 127.93(17) 5_566 3_455
O4A C1B O2L 52.07(17) 3_545 3_455
O4A C1B O2L 52.07(17) 5_566 5_656
O4A C1B O2L 127.93(17) 3_545 5_656
O4A C1B O4A 180.0 5_566 3_545
O4A C1B O4C 140.70(18) 3_545 5_666
O4A C1B O4C 39.30(18) 5_566 5_666
O4A C1B O4D 142.02(17) 3_545 5_666
O4A C1B O4D 37.98(17) 3_545 3_445
O4A C1B O4D 142.02(17) 5_566 3_445
O4A C1B O4D 37.98(17) 5_566 5_666
O4D C1B O1C 69.64(14) 5_666 3_545
O4D C1B O1C 110.36(14) 5_666 5_566
O4D C1B O1C 69.64(14) 3_445 5_566
O4D C1B O1C 110.36(14) 3_445 3_545
O4D C1B O2C 109.74(15) 5_666 3_445
O4D C1B O2C 109.74(15) 3_445 5_666
O4D C1B O2C 70.26(15) 5_666 5_666
O4D C1B O2C 70.26(15) 3_445 3_445
O4D C1B O2I 127.45(15) 3_445 5_566
O4D C1B O2I 127.45(15) 5_666 3_545
O4D C1B O2I 52.55(15) 3_445 3_545
O4D C1B O2I 52.55(15) 5_666 5_566
O4D C1B O4C 37.47(16) 5_666 5_666
O4D C1B O4C 142.53(16) 3_445 5_666
O4D C1B O4D 180.00(15) 5_666 3_445
O1A C1C O1B 180.0 7_655 7_655
O1A C1C O2A 141.9(2) 7_655 7_655
O1A C1C O2A 141.9(2) 7_655 8_655
O1A C1C O2J 123.3(3) 7_655 8_655
O1A C1C O2J 123.3(3) 7_655 7_655
O1A C1C O3B 90.4(3) 7_655 6_655
O1A C1C O3E 142.27(19) 7_655 8_655
O1A C1C O3E 142.27(19) 7_655 7_655
O1A C1C O3F 36.99(19) 7_655 8_655
O1A C1C O3F 36.99(19) 7_655 7_655
O1B C1C O2A 38.1(2) 7_655 8_655
O1B C1C O2A 38.1(2) 7_655 7_655
O1B C1C O2J 56.7(3) 7_655 8_655
O1B C1C O2J 56.7(3) 7_655 7_655
O1B C1C O3B 89.6(3) 7_655 6_655
O1B C1C O3E 37.73(19) 7_655 8_655
O1B C1C O3E 37.73(19) 7_655 7_655
O1B C1C O3F 143.01(19) 7_655 7_655
O1B C1C O3F 143.01(19) 7_655 8_655
O2A C1C O2A 76.3(4) 8_655 7_655
O2A C1C O2J 85.9(4) 8_655 7_655
O2A C1C O2J 85.9(4) 7_655 8_655
O2A C1C O2J 37.64(19) 7_655 7_655
O2A C1C O2J 37.64(19) 8_655 8_655
O2A C1C O3B 75.1(2) 8_655 6_655
O2A C1C O3B 104.3(3) 7_655 6_655
O2A C1C O3E 63.9(3) 7_655 8_655
O2A C1C O3E 36.5(2) 7_655 7_655
O2A C1C O3E 63.9(3) 8_655 7_655
O2A C1C O3E 36.5(2) 8_655 8_655
O2A C1C O3F 115.77(14) 8_655 8_655
O2A C1C O3F 145.26(14) 7_655 8_655
O2A C1C O3F 115.77(14) 7_655 7_655
O2A C1C O3F 145.26(14) 8_655 7_655
O2G C1C O1A 59.3(3) 2_655 7_655
O2G C1C O1A 59.3(3) . 7_655
O2G C1C O1B 120.7(3) 2_655 7_655
O2G C1C O1B 120.7(3) . 7_655
O2G C1C O2A 142.6(3) . 8_655
O2G C1C O2A 90.47(18) . 7_655
O2G C1C O2A 90.47(18) 2_655 8_655
O2G C1C O2A 142.6(3) 2_655 7_655
O2G C1C O2G 118.6(6) . 2_655
O2G C1C O2J 176.0(4) . 8_655
O2G C1C O2J 176.0(4) 2_655 7_655
O2G C1C O2J 64.09(17) 2_655 8_655
O2G C1C O2J 64.09(17) . 7_655
O2G C1C O3B 142.3(4) . 6_655
O2G C1C O3B 38.39(14) 2_655 6_655
O2G C1C O3E 106.33(19) . 8_655
O2G C1C O3E 121.7(2) . 7_655
O2G C1C O3E 121.7(2) 2_655 8_655
O2G C1C O3E 106.33(19) 2_655 7_655
O2G C1C O3F 59.7(3) 2_655 7_655
O2G C1C O3F 71.9(3) . 7_655
O2G C1C O3F 59.7(3) . 8_655
O2G C1C O3F 71.9(3) 2_655 8_655
O2J C1C O2J 113.4(5) 8_655 7_655
O2J C1C O3B 141.3(5) 7_655 6_655
O2J C1C O3B 37.95(14) 8_655 6_655
O2J C1C O3E 73.5(3) 8_655 8_655
O2J C1C O3E 73.5(3) 7_655 7_655
O2J C1C O3E 54.3(2) 8_655 7_655
O2J C1C O3E 54.3(2) 7_655 8_655
O2J C1C O3F 108.27(17) 8_655 7_655
O2J C1C O3F 124.3(2) 8_655 8_655
O2J C1C O3F 108.27(17) 7_655 8_655
O2J C1C O3F 124.3(2) 7_655 7_655
O3E C1C O3B 111.3(3) 8_655 6_655
O3E C1C O3B 68.0(2) 7_655 6_655
O3E C1C O3E 75.5(4) 8_655 7_655
O3F C1C O3B 70.4(2) 7_655 6_655
O3F C1C O3B 110.3(3) 8_655 6_655
O3F C1C O3E 105.30(14) 8_655 8_655
O3F C1C O3E 178.2(2) 7_655 8_655
O3F C1C O3E 105.30(14) 7_655 7_655
O3F C1C O3E 178.2(2) 8_655 7_655
O3F C1C O3F 74.0(4) 8_655 7_655
O4C C1C O1A 93.7(3) 1_545 7_655
O4C C1C O1A 93.7(3) 2_645 7_655
O4C C1C O1B 86.3(3) 1_545 7_655
O4C C1C O1B 86.3(3) 2_645 7_655
O4C C1C O2A 53.5(2) 2_645 8_655
O4C C1C O2A 53.5(2) 1_545 7_655
O4C C1C O2A 119.6(5) 2_645 7_655
O4C C1C O2A 119.6(5) 1_545 8_655
O4C C1C O2G 75.0(2) 1_545 .
O4C C1C O2G 108.9(3) 1_545 2_655
O4C C1C O2G 108.9(3) 2_645 .
O4C C1C O2G 75.0(2) 2_645 2_655
O4C C1C O2J 101.4(3) 1_545 8_655
O4C C1C O2J 74.4(2) 2_645 8_655
O4C C1C O2J 74.4(2) 1_545 7_655
O4C C1C O2J 101.4(3) 2_645 7_655
O4C C1C O3B 86.11(17) 1_545 6_655
O4C C1C O3B 93.84(17) 2_645 6_655
O4C C1C O3E 117.4(5) 2_645 7_655
O4C C1C O3E 55.9(2) 2_645 8_655
O4C C1C O3E 117.4(5) 1_545 8_655
O4C C1C O3E 55.9(2) 1_545 7_655
O4C C1C O3F 124.6(4) 1_545 8_655
O4C C1C O3F 62.3(2) 1_545 7_655
O4C C1C O3F 62.3(2) 2_645 8_655
O4C C1C O3F 124.6(5) 2_645 7_655
O4C C1C O4C 172.7(7) 2_645 1_545
O1G C1D O1F 64.13(14) 5_566 8
O1G C1D O1F 115.87(14) 1_545 8
O1G C1D O1G 180.00(19) 5_566 1_545
O1G C1D O3D 36.60(14) 5_566 5_566
O1G C1D O3D 36.60(14) 1_545 1_545
O1G C1D O3D 143.40(14) 5_566 1_545
O1G C1D O3D 143.40(14) 1_545 5_566
O2D C1D O1F 125.57(13) 3_545 8
O2D C1D O1F 54.43(13) 7 8
O2D C1D O1G 73.54(14) 3_545 5_566
O2D C1D O1G 106.46(15) 7 5_566
O2D C1D O1G 73.54(15) 7 1_545
O2D C1D O1G 106.46(15) 3_545 1_545
O2D C1D O2D 180.0 7 3_545
O2D C1D O3D 37.18(14) 3_545 5_566
O2D C1D O3D 142.82(15) 7 5_566
O2D C1D O3D 37.18(14) 7 1_545
O2D C1D O3D 142.82(15) 3_545 1_545
O2F C1D O1F 37.86(15) 5_556 8
O2F C1D O1F 142.14(15) . 8
O2F C1D O1G 67.68(14) 5_556 5_566
O2F C1D O1G 112.32(14) 5_556 1_545
O2F C1D O1G 112.32(14) . 5_566
O2F C1D O1G 67.68(14) . 1_545
O2F C1D O2D 84.41(14) 5_556 7
O2F C1D O2D 84.41(14) . 3_545
O2F C1D O2D 95.59(14) 5_556 3_545
O2F C1D O2D 95.59(14) . 7
O2F C1D O2F 180.0(2) . 5_556
O2F C1D O2I 141.03(17) 5_556 1_545
O2F C1D O2I 38.97(17) 5_556 5_566
O2F C1D O2I 38.97(17) . 1_545
O2F C1D O2I 141.03(17) . 5_566
O2F C1D O3D 103.18(14) 5_556 1_545
O2F C1D O3D 76.82(14) 5_556 5_566
O2F C1D O3D 103.18(14) . 5_566
O2F C1D O3D 76.82(14) . 1_545
O2I C1D O1F 60.48(15) 5_566 8
O2I C1D O1F 119.52(15) 1_545 8
O2I C1D O1G 141.97(15) 1_545 5_566
O2I C1D O1G 38.03(15) 5_566 5_566
O2I C1D O1G 141.97(15) 5_566 1_545
O2I C1D O1G 38.03(15) 1_545 1_545
O2I C1D O2D 65.10(15) 1_545 7
O2I C1D O2D 114.90(15) 1_545 3_545
O2I C1D O2D 114.90(15) 5_566 7
O2I C1D O2D 65.10(15) 5_566 3_545
O2I C1D O2I 180.00(15) 5_566 1_545
O2I C1D O3D 141.92(14) 1_545 5_566
O2I C1D O3D 141.92(14) 5_566 1_545
O2I C1D O3D 38.08(14) 5_566 5_566
O2I C1D O3D 38.08(14) 1_545 1_545
O3D C1D O1F 86.70(13) 1_545 8
O3D C1D O1F 93.30(13) 5_566 8
O3D C1D O3D 180.0 5_566 1_545
O4B C1D O1F 95.58(15) 1_455 8
O4B C1D O1F 84.42(15) 5_656 8
O4B C1D O1G 71.81(14) 5_656 1_545
O4B C1D O1G 108.19(14) 1_455 1_545
O4B C1D O1G 71.81(14) 1_455 5_566
O4B C1D O1G 108.19(14) 5_656 5_566
O4B C1D O2D 102.32(16) 5_656 7
O4B C1D O2D 102.32(16) 1_455 3_545
O4B C1D O2D 77.68(16) 1_455 7
O4B C1D O2D 77.68(16) 5_656 3_545
O4B C1D O2F 128.40(16) 1_455 5_556
O4B C1D O2F 51.60(16) 5_656 5_556
O4B C1D O2F 128.40(16) 5_656 .
O4B C1D O2F 51.60(16) 1_455 .
O4B C1D O2I 109.84(16) 1_455 5_566
O4B C1D O2I 109.84(16) 5_656 1_545
O4B C1D O2I 70.16(16) 5_656 5_566
O4B C1D O2I 70.16(16) 1_455 1_545
O4B C1D O3D 90.80(15) 1_455 1_545
O4B C1D O3D 90.80(14) 5_656 5_566
O4B C1D O3D 89.20(14) 5_656 1_545
O4B C1D O3D 89.20(14) 1_455 5_566
O4B C1D O4B 180.00(12) 5_656 1_455
O4D C1D O1F 108.42(15) 5_666 8
O4D C1D O1F 71.58(15) 1_445 8
O4D C1D O1G 91.21(16) 1_445 1_545
O4D C1D O1G 88.79(16) 1_445 5_566
O4D C1D O1G 88.79(16) 5_666 1_545
O4D C1D O1G 91.21(16) 5_666 5_566
O4D C1D O2D 38.68(16) 1_445 7
O4D C1D O2D 141.32(16) 1_445 3_545
O4D C1D O2D 38.68(16) 5_666 3_545
O4D C1D O2D 141.32(16) 5_666 7
O4D C1D O2F 109.34(16) 1_445 5_556
O4D C1D O2F 109.34(16) 5_666 .
O4D C1D O2F 70.66(16) 5_666 5_556
O4D C1D O2F 70.66(16) 1_445 .
O4D C1D O2I 61.02(17) 1_445 1_545
O4D C1D O2I 61.02(17) 5_666 5_566
O4D C1D O2I 118.98(17) 1_445 5_566
O4D C1D O2I 118.98(17) 5_666 1_545
O4D C1D O3D 59.88(16) 1_445 1_545
O4D C1D O3D 59.88(16) 5_666 5_566
O4D C1D O3D 120.12(16) 5_666 1_545
O4D C1D O3D 120.12(16) 1_445 5_566
O4D C1D O4B 140.99(17) 5_666 1_455
O4D C1D O4B 39.01(17) 1_445 1_455
O4D C1D O4B 140.99(17) 1_445 5_656
O4D C1D O4B 39.01(17) 5_666 5_656
O4D C1D O4D 180.0 5_666 1_445
C2D C2A C2G 34(4) 8_655 5_666
C2D C2A C2K 94(4) 8_655 .
C2D C2A C2L 84(4) 8_655 .
C2E C2A C2D 110(8) 7_655 8_655
C2E C2A C2G 116(8) 7_655 5_666
C2E C2A C2K 63(7) 7_655 .
C2E C2A C2L 76(7) 7_655 .
C2G C2A C2K 69(4) 5_666 .
C2G C2A C2L 56(3) 5_666 .
C2K C2A C2L 14(2) . .
C2F C2B C2C 63(4) 2 6_566
C2F C2B C2J 128(7) 2 .
C2J C2B C2C 72(6) . 6_566
C2A C2D C2E 24(3) 8 2
C2A C2D C2G 94(7) 8 4_545
C2E C2D C2G 100(7) 2 4_545
C2A C2E C2D 45(6) 7_655 2
C2A C2E C2F 140(8) 7_655 1_545
C2A C2E C2G 45(6) 7_655 3_544
C2A C2E C2K 96(8) 7_655 7_655
C2D C2E C2F 97(4) 2 1_545
C2D C2E C2G 26(3) 2 3_544
C2D C2E C2K 90(4) 2 7_655
C2F C2E C2G 96(3) 1_545 3_544
C2K C2E C2F 67(3) 7_655 1_545
C2K C2E C2G 66(3) 7_655 3_544
C2B C2F C2E 95(4) 2 1_565
C2B C2F C2J 22(3) 2 2
C2B C2F C2K 90(4) 2 7_665
C2B C2F C2L 79(4) 2 7_665
C2E C2F C2J 97(3) 1_565 2
C2E C2F C2L 70(3) 1_565 7_665
C2J C2F C2L 60(3) 2 7_665
C2K C2F C2E 58(3) 7_665 1_565
C2K C2F C2J 73(3) 7_665 2
C2K C2F C2L 15(2) 7_665 7_665
C2A C2G C2D 52(5) 5_666 4
C2A C2G C2E 19(3) 5_666 3
C2A C2G C2K 65(3) 5_666 5_666
C2A C2G C2L 86(4) 5_666 5_666
C2D C2G C2E 54(5) 4 3
C2D C2G C2K 103(7) 4 5_666
C2D C2G C2L 123(7) 4 5_666
C2E C2G C2K 52(3) 3 5_666
C2E C2G C2L 74(4) 3 5_666
C2I C2G C2A 112(7) 4 5_666
C2I C2G C2D 151(10) 4 4
C2I C2G C2E 102(7) 4 3
C2I C2G C2K 51(7) 4 5_666
C2I C2G C2L 29(7) 4 5_666
C2K C2G C2L 22(2) 5_666 5_666
C2G C2I C2J 72(8) 4_545 1_545
C2G C2I C2K 89(9) 4_545 8
C2K C2I C2J 76(7) 8 1_545
C2L C2I C2G 119(10) 8 4_545
C2L C2I C2J 82(9) 8 1_545
C2L C2I C2K 30(6) 8 8
C2B C2J C2F 30(4) . 2
C2B C2J C2I 107(6) . 1_565
C2B C2J C2K 76(5) . 8_565
C2B C2J C2L 96(5) . 8_565
C2F C2J C2I 91(4) 2 1_565
C2F C2J C2K 52(2) 2 8_565
C2F C2J C2L 71(3) 2 8_565
C2H C2J C2B 68(5) 1_565 .
C2H C2J C2F 91(3) 1_565 2
C2H C2J C2I 88(5) 1_565 1_565
C2H C2J C2K 101(3) 1_565 8_565
C2H C2J C2L 111(3) 1_565 8_565
C2I C2J C2K 41(4) 1_565 8_565
C2I C2J C2L 31(4) 1_565 8_565
C2K C2J C2L 20(2) 8_565 8_565
C2A C2K C2E 21(2) . 7_655
C2A C2K C2F 72(3) . 7_665
C2A C2K C2G 46(3) . 5_666
C2A C2K C2I 84(6) . 8_655
C2A C2K C2J 85(3) . 8_665
C2E C2K C2F 54(3) 7_655 7_665
C2E C2K C2G 62(3) 7_655 5_666
C2E C2K C2I 102(7) 7_655 8_655
C2E C2K C2J 84(3) 7_655 8_665
C2F C2K C2G 87(3) 7_665 5_666
C2F C2K C2I 114(7) 7_665 8_655
C2F C2K C2J 55(2) 7_665 8_665
C2G C2K C2J 58(3) 5_666 8_665
C2I C2K C2G 40(6) 8_655 5_666
C2I C2K C2J 63(6) 8_655 8_665
C2L C2K C2A 129(8) . .
C2L C2K C2E 148(8) . 7_655
C2L C2K C2F 127(8) . 7_665
C2L C2K C2G 85(7) . 5_666
C2L C2K C2I 46(8) . 8_655
C2L C2K C2J 77(7) . 8_665
C2A C2L C2F 54(2) . 7_665
C2A C2L C2G 38(2) . 5_666
C2A C2L C2J 74(3) . 8_665
C2F C2L C2J 49(2) 7_665 8_665
C2G C2L C2F 72(3) 5_666 7_665
C2G C2L C2J 58(3) 5_666 8_665
C2I C2L C2A 68(8) 8_655 .
C2I C2L C2F 101(9) 8_655 7_665
C2I C2L C2G 33(8) 8_655 5_666
C2I C2L C2J 67(9) 8_655 8_665
C2K C2L C2A 37(6) . .
C2K C2L C2F 38(6) . 7_665
C2K C2L C2G 72(7) . 5_666
C2K C2L C2I 104(10) . 8_655
C2K C2L C2J 83(7) . 8_665

loop_
_geom_bond_atom_site_label_1
_geom_bond_atom_site_label_2
_geom_bond_distance
_geom_bond_site_symmetry_2
Si1A O1C 1.598(7) .
Si1A O1K 1.595(7) 1_565
Si1A O2L 1.583(7) 1_465
Si1A O3A 1.600(7) .
Si1A C1A 4.342(2) 1_565
Si1A C1B 4.335(2) 3_554
Si1B O1A 1.595(2) .
Si1B O1M 1.594(7) .
Si1B O2B 1.597(8) 7_655
Si1B O3F 1.588(7) .
Si1B C1A 4.431(2) .
Si1B C1C 4.407(19) 7_655
Si1C O1B 1.600(2) .
Si1C O1I 1.584(7) .
Si1C O2A 1.602(8) .
Si1C O3E 1.598(7) .
Si1C C1B 4.405(2) 3_554
Si1C C1C 4.294(19) 7_655
Si1D O1E 1.607(6) .
Si1D O1K 1.576(7) 7_655
Si1D O2E 1.599(8) .
Si1D O3C 1.588(7) 7_755
Si1D C1A 4.5027(17) 1_655
Si1D C1D 4.557(2) 1_655
Si1E O1C 1.567(7) 7_665
Si1E O1E 1.593(6) 5_766
Si1E O2D 1.599(8) 7_665
Si1E O3D 1.574(7) 1_655
Si1E C1B 4.4710(17) 3_654
Si1E C1D 4.535(2) 1_665
Si1F O1D 1.589(7) .
Si1F O1G 1.594(7) .
Si1F O2G 1.620(7) 5_666
Si1F O3B 1.586(7) 1_565
Si1F C1C 4.330(7) 5_666
Si1F C1D 4.451(2) 1_565
Si1G O1F 1.606(7) 4_545
Si1G O1L 1.595(7) .
Si1G O2J 1.596(7) 3_545
Si1G O3B 1.592(7) .
Si1G C1C 4.465(7) 5_656
Si1G C1D 4.489(2) .
Si1H O1D 1.608(7) 4_545
Si1H O1H 1.586(7) .
Si1H O2K 1.581(8) 7_655
Si1H O3F 1.588(7) .
Si1H C1A 4.435(2) .
Si1H C1C 4.515(12) 7_655
Si1I O1J 1.598(7) .
Si1I O1L 1.612(7) 4
Si1I O2C 1.581(8) 7_665
Si1I O3E 1.587(7) .
Si1I C1B 4.472(2) 3_554
Si1I C1C 4.658(11) 7_655
Si1J O1I 1.619(7) .
Si1J O1M 1.608(7) 1_565
Si1J O2H 1.610(8) .
Si1J O3A 1.593(7) .
Si1J C1A 4.643(2) 1_565
Si1J C1B 4.540(2) 3_554
Si1K O1G 1.593(7) .
Si1K O1J 1.583(7) .
Si1K O2I 1.588(8) .
Si1K O3D 1.608(7) .
Si1K C1B 4.5119(19) 3_554
Si1K C1D 4.257(2) 1_565
Si1L O1F 1.578(7) 4_545
Si1L O1H 1.594(7) .
Si1L O2F 1.589(8) .
Si1L O3C 1.606(7) 7_655
Si1L C1A 4.4027(19) .
Si1L C1D 4.365(2) .
Si2A O2C 1.596(8) .
Si2A O2K 1.572(8) 1_565
Si2A O2L 1.594(8) 1_565
Si2A O4C 1.581(8) .
Si2A C1A 4.348(2) 1_665
Si2A C1B 4.291(2) 3_654
Si2A C1C 4.3470(17) 1_565
Si2B O2A 1.580(8) .
Si2B O2D 1.587(8) .
Si2B O2J 1.588(7) .
Si2B O4D 1.599(8) 7_665
Si2B C1B 4.3522(16) 3_554
Si2B C1C 4.292(12) 7_655
Si2B C1D 4.284(2) 3_554
Si2C O2B 1.585(8) .
Si2C O2E 1.591(8) .
Si2C O2G 1.570(7) .
Si2C O4B 1.598(8) .
Si2C C1A 4.2431(16) 1_655
Si2C C1C 4.320(12) .
Si2C C1D 4.336(2) 1_655
Si2D O2F 1.590(8) .
Si2D O2H 1.579(7) 1_545
Si2D O2I 1.586(8) 1_545
Si2D O4A 1.602(9) 1_545
Si2D C1A 4.309(2) .
Si2D C1B 4.324(2) 3_544
Si2D C1D 4.3001(16) .
Si3 O4A 1.595(8) 1_645
Si3 O4B 1.571(8) .
Si3 O4C 1.603(9) 1_545
Si3 O4D 1.582(8) 1_545
Si3 C1A 4.191(2) 1_655
Si3 C1B 4.173(2) 3_644
Si3 C1C 4.2216(19) .
Si3 C1D 4.2684(18) 1_655
O1A Si1B 1.595(2) 2
O1A C1C 3.94(2) 7_655
O1B Si1C 1.600(2) 2
O1B C1C 3.86(2) 7_655
O1C Si1E 1.567(7) 7_665
O1C C1B 4.103(7) 3_554
O1D Si1H 1.608(7) 4
O1D C1C 4.403(12) 5_666
O1E Si1E 1.593(6) 5_766
O1F Si1G 1.606(7) 4
O1F Si1L 1.578(7) 4
O1F C1D 4.068(7) 4
O1G C1D 4.098(7) 1_565
O1H C1A 4.368(7) .
O1I C1B 4.505(7) 3_554
O1J C1B 4.368(7) 3_554
O1K Si1A 1.595(7) 1_545
O1K Si1D 1.576(7) 7_655
O1K C1A 4.186(6) .
O1L Si1I 1.612(7) 4_545
O1L C1C 4.649(12) 5_656
O1M Si1J 1.608(7) 1_545
O1M C1A 4.615(7) .
O2A C1B 3.802(7) 3_554
O2A C1C 4.136(18) 7_655
O2B Si1B 1.597(8) 7_655
O2B C1A 3.867(7) 1_655
O2B C1C 4.365(18) .
O2C Si1I 1.581(8) 7_665
O2C C1B 4.119(8) 3_654
O2C C1C 4.490(9) 1_565
O2D Si1E 1.599(8) 7_665
O2D C1B 4.409(7) 3_554
O2D C1D 4.029(8) 3_554
O2E C1A 4.423(7) 1_655
O2E C1D 3.947(8) 1_655
O2F C1A 3.879(8) .
O2F C1D 3.983(7) .
O2G Si1F 1.620(7) 5_666
O2G C1C 3.704(13) .
O2G C1D 4.279(8) 1_655
O2H Si2D 1.579(7) 1_565
O2H C1A 4.425(8) 1_565
O2H C1B 4.269(8) 3_554
O2I Si2D 1.586(8) 1_565
O2I C1B 4.283(8) 3_554
O2I C1D 3.746(7) 1_565
O2J Si1G 1.596(7) 3_554
O2J C1C 3.874(13) 7_655
O2J C1D 4.408(8) 3_554
O2K Si1H 1.581(8) 7_655
O2K Si2A 1.572(8) 1_545
O2K C1A 4.115(8) 1_655
O2K C1C 4.242(9) .
O2L Si1A 1.583(7) 1_645
O2L Si2A 1.594(8) 1_545
O2L C1A 3.878(7) 1_655
O2L C1B 4.009(7) 3_644
O3A C1A 4.200(7) 1_565
O3A C1B 4.148(7) 3_554
O3B Si1F 1.586(7) 1_545
O3B C1C 4.178(7) 5_656
O3B C1D 4.281(7) .
O3C Si1D 1.588(7) 7_755
O3C Si1L 1.606(7) 7_655
O3C C1A 4.196(7) 1_655
O3C C1D 4.318(7) 3_654
O3D Si1E 1.574(7) 1_455
O3D C1B 4.188(7) 3_554
O3D C1D 4.174(7) 1_565
O3E C1B 4.187(7) 3_554
O3E C1C 4.176(17) 7_655
O3F C1A 4.099(7) .
O3F C1C 4.215(17) 7_655
O4A Si2D 1.602(9) 1_565
O4A Si3 1.595(8) 1_465
O4A C1A 3.861(8) 1_565
O4A C1B 3.677(8) 3_554
O4A C1D 4.429(8) 1_565
O4B C1A 3.639(7) 1_655
O4B C1C 4.268(10) .
O4B C1D 4.032(8) 1_655
O4C Si3 1.603(9) 1_565
O4C C1A 4.344(8) 1_665
O4C C1B 3.991(8) 3_654
O4C C1C 3.630(8) 1_565
O4D Si2B 1.599(8) 7_665
O4D Si3 1.582(8) 1_565
O4D C1B 4.157(7) 3_654
O4D C1C 4.179(10) 1_565
O4D C1D 3.613(8) 1_665
C1A O1K 4.186(6) 7
C1A O2B 3.867(7) 1_455
C1A O2B 3.867(7) 7_655
C1A O2F 3.879(8) 7
C1A O2K 4.115(8) 1_455
C1A O2K 4.115(8) 7_655
C1A O2L 3.878(7) 1_455
C1A O2L 3.878(7) 7_655
C1A O4A 3.861(8) 1_545
C1A O4A 3.861(8) 7_565
C1A O4B 3.639(7) 7_655
C1A O4B 3.639(7) 1_455
C1B O1C 4.103(7) 5_566
C1B O1C 4.103(7) 3_545
C1B O2A 3.802(7) 3_545
C1B O2A 3.802(7) 5_566
C1B O2C 4.119(8) 3_445
C1B O2C 4.119(8) 5_666
C1B O2I 4.283(8) 3_545
C1B O2I 4.283(8) 5_566
C1B O2L 4.009(7) 3_455
C1B O2L 4.009(7) 5_656
C1B O4A 3.677(8) 5_566
C1B O4A 3.677(8) 3_545
C1B O4C 3.991(8) 5_666
C1B O4D 4.157(7) 5_666
C1B O4D 4.157(7) 3_445
C1C O1A 3.94(2) 7_655
C1C O1B 3.86(2) 7_655
C1C O2A 4.136(18) 8_655
C1C O2A 4.136(18) 7_655
C1C O2G 3.704(13) 2_655
C1C O2J 3.874(13) 7_655
C1C O2J 3.874(13) 8_655
C1C O3B 4.178(7) 6_655
C1C O3E 4.176(17) 7_655
C1C O3E 4.176(17) 8_655
C1C O3F 4.215(17) 8_655
C1C O3F 4.215(17) 7_655
C1C O4C 3.630(8) 1_545
C1C O4C 3.630(8) 2_645
C1D O1F 4.068(7) 8
C1D O1G 4.098(7) 1_545
C1D O1G 4.098(7) 5_566
C1D O2D 4.029(8) 3_545
C1D O2D 4.029(8) 7
C1D O2F 3.983(7) 5_556
C1D O2I 3.746(7) 1_545
C1D O2I 3.746(7) 5_566
C1D O3D 4.174(7) 1_545
C1D O3D 4.174(7) 5_566
C1D O4B 4.032(8) 1_455
C1D O4B 4.032(8) 5_656
C1D O4D 3.613(8) 5_666
C1D O4D 3.613(8) 1_445
C2A C2D 1.21(7) 8_655
C2A C2E 0.71(6) 7_655
C2A C2G 1.54(8) 5_666
C2A C2K 1.93(8) .
C2A C2L 2.52(10) .
C2B C2C 1.97(14) 6_566
C2B C2F 1.24(6) 2
C2B C2J 0.94(6) .
C2C C2B 1.97(14) 6_665
C2D C2A 1.21(7) 8
C2D C2E 1.60(8) 2
C2D C2G 0.87(8) 4_545
C2E C2A 0.71(6) 7_655
C2E C2D 1.60(8) 2
C2E C2F 1.65(8) 1_545
C2E C2G 1.95(9) 3_544
C2E C2K 1.73(9) 7_655
C2F C2B 1.24(6) 2
C2F C2E 1.65(8) 1_565
C2F C2J 1.97(6) 2
C2F C2K 1.87(7) 7_665
C2F C2L 2.44(9) 7_665
C2G C2A 1.54(8) 5_666
C2G C2D 0.87(8) 4
C2G C2E 1.95(9) 3
C2G C2I 1.29(16) 4
C2G C2K 2.00(8) 5_666
C2G C2L 2.10(10) 5_666
C2H C2J 1.70(7) 1_545
C2I C2G 1.29(16) 4_545
C2I C2J 2.08(16) 1_545
C2I C2K 1.55(14) 8
C2I C2L 1.15(15) 8
C2J C2F 1.97(6) 2
C2J C2H 1.70(7) 1_565
C2J C2I 2.09(16) 1_565
C2J C2K 2.28(7) 8_565
C2J C2L 2.24(9) 8_565
C2K C2E 1.73(9) 7_655
C2K C2F 1.87(7) 7_665
C2K C2G 2.00(8) 5_666
C2K C2I 1.55(14) 8_655
C2K C2J 2.28(7) 8_665
C2K C2L 0.80(9) .
C2L C2F 2.44(9) 7_665
C2L C2G 2.10(10) 5_666
C2L C2I 1.15(15) 8_655
C2L C2J 2.24(9) 8_665

loop_
_twin_individual_id
_twin_individual_mass_fraction_refined
1 0.48893
2 0.51107
